data_4114371
loop_
_publ_author_name
'Michael J. Marsella'
'Kunsang Yoon'
'Adah Almutairi'
'Sheraz K. Butt'
'Fook S. Tham'

_publ_section_title
;
 Helical Sexithiophenes: An Experimental and Theoretical Study Implicating
 the Alternating 2,2':3,3' Regioisomer as a Reliable Helical Motif
;
_journal_name_full 'Journal of the American Chemical Society'
_journal_page_first 13928
_journal_page_last 13929
_journal_paper_doi 10.1021/ja038260e
_journal_volume 125
_journal_year 2003
_chemical_formula_sum 'C24 H8 Cl6 S6'
_chemical_formula_weight 701.36
_chemical_name_systematic
; 
 ? 
;
_space_group_IT_number 14
_symmetry_cell_setting monoclinic
_symmetry_space_group_name_Hall '-P 2ybc'
_symmetry_space_group_name_H-M 'P 1 21/c 1'
_atom_sites_solution_hydrogens geom
_atom_sites_solution_primary direct
_atom_sites_solution_secondary difmap
_audit_creation_method SHELXL-97
_cell_angle_alpha 90.00
_cell_angle_beta 103.298(2)
_cell_angle_gamma 90.00
_cell_formula_units_Z 4
_cell_length_a 11.5178(9)
_cell_length_b 21.9995(18)
_cell_length_c 11.0513(9)
_cell_measurement_temperature 218(2)
_cell_volume 2725.2(4)
_computing_cell_refinement 'Bruker SMART'
_computing_data_collection 'Bruker SMART'
_computing_data_reduction 'Bruker SAINT'
_computing_molecular_graphics 'Bruker SHELXTL'
_computing_publication_material 'Bruker SHELXTL'
_computing_structure_refinement 'SHELXL-97 (Sheldrick, 1997)'
_computing_structure_solution 'SHELXS-97 (Sheldrick, 1990)'
_diffrn_ambient_temperature 218(2)
_diffrn_measured_fraction_theta_full 0.999
_diffrn_measured_fraction_theta_max 0.999
_diffrn_measurement_device_type 'CCD area detector'
_diffrn_measurement_method 'phi and omega scans'
_diffrn_radiation_monochromator graphite
_diffrn_radiation_source 'Normal-focus sealed tube'
_diffrn_radiation_type MoK\a
_diffrn_radiation_wavelength 0.71073
_diffrn_reflns_av_R_equivalents 0.0216
_diffrn_reflns_av_sigmaI/netI 0.0206
_diffrn_reflns_limit_h_max 15
_diffrn_reflns_limit_h_min -14
_diffrn_reflns_limit_k_max 21
_diffrn_reflns_limit_k_min -29
_diffrn_reflns_limit_l_max 14
_diffrn_reflns_limit_l_min -13
_diffrn_reflns_number 20017
_diffrn_reflns_theta_full 28.28
_diffrn_reflns_theta_max 28.28
_diffrn_reflns_theta_min 1.82
_exptl_absorpt_coefficient_mu 1.107
_exptl_absorpt_correction_T_max 0.6721
_exptl_absorpt_correction_T_min 0.6076
_exptl_absorpt_correction_type SADABS
_exptl_crystal_colour colorless
_exptl_crystal_density_diffrn 1.709
_exptl_crystal_density_meas 0
_exptl_crystal_description 'prism frag.'
_exptl_crystal_F_000 1400
_exptl_crystal_size_max 0.50
_exptl_crystal_size_mid 0.42
_exptl_crystal_size_min 0.39
_refine_diff_density_max 0.544
_refine_diff_density_min -0.390
_refine_diff_density_rms 0.069
_refine_ls_extinction_method none
_refine_ls_goodness_of_fit_ref 1.029
_refine_ls_hydrogen_treatment mixed
_refine_ls_matrix_type full
_refine_ls_number_parameters 333
_refine_ls_number_reflns 6757
_refine_ls_number_restraints 0
_refine_ls_restrained_S_all 1.029
_refine_ls_R_factor_all 0.0360
_refine_ls_R_factor_gt 0.0311
_refine_ls_shift/su_max 0.002
_refine_ls_shift/su_mean 0.000
_refine_ls_structure_factor_coef Fsqd
_refine_ls_weighting_details 'calc w=1/[\s^2^(Fo^2^)+(0.0455P)^2^+1.4045P] where P=(Fo^2^+2Fc^2^)/3'
_refine_ls_weighting_scheme calc
_refine_ls_wR_factor_gt 0.0805
_refine_ls_wR_factor_ref 0.0853
_reflns_number_gt 5968
_reflns_number_total 6757
_reflns_threshold_expression >2sigma(I)
_cod_data_source_file ja038260esi20031011_090515_1.cif
_cod_data_source_block 1a
_cod_database_code 4114371

loop_
_symmetry_equiv_pos_as_xyz
'x, y, z'
'-x, y+1/2, -z+1/2'
'-x, -y, -z'
'x, -y-1/2, z-1/2'

loop_
_atom_site_label
_atom_site_type_symbol
_atom_site_fract_x
_atom_site_fract_y
_atom_site_fract_z
_atom_site_U_iso_or_equiv
_atom_site_adp_type
_atom_site_occupancy
_atom_site_symmetry_multiplicity
_atom_site_calc_flag
_atom_site_refinement_flags
Cl1 Cl 0.46847(5) 0.80640(2) 1.05154(5) 0.05057(13) Uani 1 1 d .
S1 S 0.51987(5) 0.67972(3) 1.13940(4) 0.04524(12) Uani 1 1 d .
C2 C 0.46853(15) 0.72998(8) 1.02007(17) 0.0346(4) Uani 1 1 d .
C3 C 0.42828(14) 0.70197(8) 0.90839(16) 0.0299(3) Uani 1 1 d .
H3 H 0.3966 0.7226 0.8336 0.040(6) Uiso 1 1 calc R
C5 C 0.48836(17) 0.61951(9) 1.03833(17) 0.0380(4) Uani 1 1 d .
H5 H 0.5026 0.5787 1.0624 0.052(7) Uiso 1 1 calc R
C4 C 0.44014(14) 0.63755(8) 0.91881(15) 0.0286(3) Uani 1 1 d .
Cl1A Cl 0.50259(5) 0.45166(3) 0.63796(5) 0.05328(14) Uani 1 1 d .
S1A S 0.30181(4) 0.53980(2) 0.61232(4) 0.03222(10) Uani 1 1 d .
C2A C 0.43885(17) 0.51338(8) 0.69177(17) 0.0351(4) Uani 1 1 d .
C3A C 0.48474(16) 0.54599(8) 0.79573(17) 0.0341(4) Uani 1 1 d .
H3A H 0.5587 0.5376 0.8499 0.036(5) Uiso 1 1 calc R
C4A C 0.40786(14) 0.59465(7) 0.81379(15) 0.0272(3) Uani 1 1 d .
C5A C 0.30435(14) 0.59664(7) 0.72159(14) 0.0251(3) Uani 1 1 d .
Cl1B Cl -0.06558(4) 0.75781(2) 0.54780(4) 0.03665(10) Uani 1 1 d .
S1B S 0.13802(4) 0.671348(19) 0.56937(4) 0.02859(9) Uani 1 1 d .
C2B C 0.03856(14) 0.71053(7) 0.63602(15) 0.0272(3) Uani 1 1 d .
C3B C 0.05319(14) 0.69836(7) 0.75841(15) 0.0261(3) Uani 1 1 d .
H3B H 0.0080 0.7166 0.8094 0.038(5) Uiso 1 1 calc R
C4B C 0.14514(13) 0.65461(7) 0.80156(14) 0.0231(3) Uani 1 1 d .
C5B C 0.20226(13) 0.63725(7) 0.71037(14) 0.0236(3) Uani 1 1 d .
Cl1C Cl 0.24948(5) 0.65417(2) 1.29288(4) 0.04844(13) Uani 1 1 d .
S1C S 0.19696(4) 0.553213(19) 1.11022(4) 0.03321(10) Uani 1 1 d .
C2C C 0.21413(16) 0.62964(8) 1.14181(15) 0.0314(3) Uani 1 1 d .
C3C C 0.19773(14) 0.66428(7) 1.03807(14) 0.0272(3) Uani 1 1 d .
H3C H 0.2041 0.7069 1.0388 0.028(5) Uiso 1 1 calc R
C4C C 0.16961(13) 0.62854(7) 0.92765(14) 0.0236(3) Uani 1 1 d .
C5C C 0.16432(14) 0.56743(7) 0.95168(14) 0.0258(3) Uani 1 1 d .
Cl1D Cl 0.15729(5) 0.35209(2) 0.69197(5) 0.05052(13) Uani 1 1 d .
S1D S 0.22171(4) 0.454430(19) 0.87198(4) 0.03320(10) Uani 1 1 d .
C2D C 0.12598(17) 0.42190(8) 0.74577(17) 0.0352(4) Uani 1 1 d .
C3D C 0.02959(16) 0.45697(8) 0.69917(17) 0.0345(4) Uani 1 1 d .
H3D H -0.0310 0.4462 0.6299 0.037(6) Uiso 1 1 calc R
C4D C 0.03020(14) 0.51242(8) 0.76739(15) 0.0286(3) Uani 1 1 d .
C5D C 0.12977(15) 0.51736(7) 0.86375(15) 0.0269(3) Uani 1 1 d .
Cl1E Cl -0.28925(4) 0.67154(3) 0.84840(6) 0.04999(13) Uani 1 1 d .
S1E S -0.24347(5) 0.62002(3) 0.61464(5) 0.04976(14) Uani 1 1 d .
C2E C -0.20862(15) 0.62482(9) 0.77420(18) 0.0361(4) Uani 1 1 d .
C3E C -0.11435(15) 0.58962(8) 0.82847(17) 0.0317(3) Uani 1 1 d .
H3E H -0.0831 0.5872 0.9148 0.035(5) Uiso 1 1 calc R
C4E C -0.06823(15) 0.55656(8) 0.73818(16) 0.0306(3) Uani 1 1 d .
C5E C -0.13029(17) 0.56883(10) 0.61958(18) 0.0409(4) Uani 1 1 d .
H5E H -0.1128 0.5511 0.5485 0.055(7) Uiso 1 1 calc R

loop_
_atom_site_aniso_label
_atom_site_aniso_U_11
_atom_site_aniso_U_22
_atom_site_aniso_U_33
_atom_site_aniso_U_23
_atom_site_aniso_U_13
_atom_site_aniso_U_12
Cl1 0.0513(3) 0.0379(3) 0.0558(3) -0.0153(2) -0.0016(2) -0.0053(2)
S1 0.0452(3) 0.0510(3) 0.0333(2) -0.0048(2) -0.00391(19) 0.0041(2)
C2 0.0275(8) 0.0353(9) 0.0392(9) -0.0060(7) 0.0039(7) -0.0022(7)
C3 0.0263(7) 0.0297(8) 0.0328(8) -0.0016(6) 0.0053(6) -0.0019(6)
C5 0.0388(9) 0.0368(9) 0.0358(9) -0.0007(7) 0.0033(7) 0.0057(7)
C4 0.0230(7) 0.0309(8) 0.0317(8) -0.0008(6) 0.0062(6) 0.0011(6)
Cl1A 0.0665(3) 0.0449(3) 0.0489(3) -0.0071(2) 0.0143(2) 0.0280(2)
S1A 0.0379(2) 0.0297(2) 0.0296(2) -0.00351(15) 0.00895(16) 0.00594(16)
C2A 0.0393(9) 0.0300(8) 0.0385(9) 0.0014(7) 0.0141(7) 0.0114(7)
C3A 0.0316(8) 0.0319(9) 0.0392(9) 0.0009(7) 0.0093(7) 0.0079(7)
C4A 0.0269(7) 0.0251(7) 0.0312(8) 0.0015(6) 0.0100(6) 0.0017(6)
C5A 0.0273(7) 0.0231(7) 0.0268(7) -0.0001(6) 0.0103(6) 0.0008(6)
Cl1B 0.0361(2) 0.0373(2) 0.0355(2) 0.00919(16) 0.00608(16) 0.01149(17)
S1B 0.0327(2) 0.0307(2) 0.02393(18) 0.00403(14) 0.00971(15) 0.00509(15)
C2B 0.0269(7) 0.0250(7) 0.0301(8) 0.0033(6) 0.0071(6) 0.0048(6)
C3B 0.0262(7) 0.0243(7) 0.0288(7) 0.0000(6) 0.0085(6) 0.0015(6)
C4B 0.0241(7) 0.0222(7) 0.0234(7) 0.0004(5) 0.0059(5) -0.0011(5)
C5B 0.0254(7) 0.0223(7) 0.0233(7) 0.0011(5) 0.0060(5) -0.0002(5)
Cl1C 0.0741(4) 0.0472(3) 0.0236(2) -0.00737(18) 0.0102(2) 0.0025(2)
S1C 0.0481(2) 0.0282(2) 0.02463(19) 0.00348(14) 0.01102(17) -0.00175(17)
C2C 0.0397(9) 0.0312(8) 0.0242(7) -0.0043(6) 0.0091(6) 0.0012(7)
C3C 0.0304(7) 0.0248(7) 0.0275(7) -0.0020(6) 0.0092(6) 0.0019(6)
C4C 0.0230(7) 0.0250(7) 0.0238(7) 0.0002(5) 0.0072(5) -0.0001(5)
C5C 0.0284(7) 0.0265(7) 0.0237(7) -0.0002(6) 0.0085(6) -0.0010(6)
Cl1D 0.0675(3) 0.0318(2) 0.0521(3) -0.0131(2) 0.0134(2) 0.0074(2)
S1D 0.0408(2) 0.0267(2) 0.0319(2) -0.00013(15) 0.00803(17) 0.00450(16)
C2D 0.0464(10) 0.0255(8) 0.0360(9) -0.0069(7) 0.0141(7) -0.0016(7)
C3D 0.0357(9) 0.0316(9) 0.0373(9) -0.0085(7) 0.0111(7) -0.0050(7)
C4D 0.0290(8) 0.0273(8) 0.0318(8) -0.0027(6) 0.0117(6) -0.0049(6)
C5D 0.0329(8) 0.0215(7) 0.0287(7) 0.0005(6) 0.0117(6) -0.0015(6)
Cl1E 0.0297(2) 0.0547(3) 0.0664(3) -0.0200(2) 0.0129(2) 0.00394(19)
S1E 0.0353(2) 0.0607(3) 0.0476(3) -0.0095(2) -0.0021(2) 0.0118(2)
C2E 0.0245(8) 0.0377(9) 0.0470(10) -0.0104(8) 0.0104(7) -0.0041(7)
C3E 0.0268(7) 0.0326(8) 0.0381(9) -0.0049(7) 0.0120(6) -0.0054(6)
C4E 0.0265(7) 0.0296(8) 0.0366(8) -0.0056(6) 0.0092(6) -0.0054(6)
C5E 0.0347(9) 0.0467(11) 0.0393(10) -0.0094(8) 0.0041(7) 0.0041(8)

loop_
_atom_type_symbol
_atom_type_description
_atom_type_scat_dispersion_real
_atom_type_scat_dispersion_imag
_atom_type_scat_source
C C 0.0033 0.0016 'International Tables Vol C Tables 4.2.6.8 and 6.1.1.4'
H H 0.0000 0.0000 'International Tables Vol C Tables 4.2.6.8 and 6.1.1.4'
S S 0.1246 0.1234 'International Tables Vol C Tables 4.2.6.8 and 6.1.1.4'
Cl Cl 0.1484 0.1585 'International Tables Vol C Tables 4.2.6.8 and 6.1.1.4'

loop_
_geom_angle_atom_site_label_1
_geom_angle_atom_site_label_2
_geom_angle_atom_site_label_3
_geom_angle
C5 S1 C2 90.76(9)
C3 C2 Cl1 127.64(15)
C3 C2 S1 112.94(14)
Cl1 C2 S1 119.39(11)
C2 C3 C4 111.73(16)
C4 C5 S1 112.48(14)
C5 C4 C3 112.10(16)
C5 C4 C4A 123.14(16)
C3 C4 C4A 124.75(15)
C2A S1A C5A 91.24(8)
C3A C2A Cl1A 126.81(14)
C3A C2A S1A 112.78(13)
Cl1A C2A S1A 120.41(11)
C2A C3A C4A 112.38(16)
C5A C4A C3A 112.20(15)
C5A C4A C4 125.40(14)
C3A C4A C4 122.38(15)
C4A C5A C5B 128.68(14)
C4A C5A S1A 111.39(12)
C5B C5A S1A 119.88(11)
C2B S1B C5B 91.17(7)
C3B C2B Cl1B 126.87(13)
C3B C2B S1B 112.69(12)
Cl1B C2B S1B 120.43(9)
C2B C3B C4B 112.32(14)
C5B C4B C3B 112.60(13)
C5B C4B C4C 124.35(14)
C3B C4B C4C 122.93(13)
C4B C5B C5A 128.21(14)
C4B C5B S1B 111.13(11)
C5A C5B S1B 120.66(11)
C2C S1C C5C 90.96(8)
C3C C2C Cl1C 127.17(14)
C3C C2C S1C 113.05(12)
Cl1C C2C S1C 119.78(10)
C2C C3C C4C 112.02(15)
C5C C4C C3C 112.69(14)
C5C C4C C4B 123.80(14)
C3C C4C C4B 123.48(14)
C4C C5C C5D 128.74(14)
C4C C5C S1C 111.27(11)
C5D C5C S1C 119.88(12)
C2D S1D C5D 91.13(8)
C3D C2D Cl1D 126.75(14)
C3D C2D S1D 112.83(13)
Cl1D C2D S1D 120.42(11)
C2D C3D C4D 112.39(16)
C5D C4D C3D 112.09(15)
C5D C4D C4E 125.44(15)
C3D C4D C4E 122.42(15)
C4D C5D C5C 128.60(15)
C4D C5D S1D 111.56(12)
C5C C5D S1D 119.83(12)
C5E S1E C2E 90.64(9)
C3E C2E Cl1E 126.68(15)
C3E C2E S1E 113.13(14)
Cl1E C2E S1E 120.18(11)
C2E C3E C4E 111.68(16)
C5E C4E C3E 111.81(16)
C5E C4E C4D 123.17(16)
C3E C4E C4D 124.96(16)
C4E C5E S1E 112.72(14)

loop_
_geom_bond_atom_site_label_1
_geom_bond_atom_site_label_2
_geom_bond_distance
Cl1 C2 1.7168(19)
S1 C5 1.717(2)
S1 C2 1.718(2)
C2 C3 1.362(2)
C3 C4 1.426(2)
C5 C4 1.369(2)
C4 C4A 1.476(2)
Cl1A C2A 1.7140(17)
S1A C2A 1.7212(19)
S1A C5A 1.7340(16)
C2A C3A 1.354(3)
C3A C4A 1.432(2)
C4A C5A 1.379(2)
C5A C5B 1.459(2)
Cl1B C2B 1.7127(16)
S1B C2B 1.7280(16)
S1B C5B 1.7343(15)
C2B C3B 1.351(2)
C3B C4B 1.429(2)
C4B C5B 1.378(2)
C4B C4C 1.473(2)
Cl1C C2C 1.7122(17)
S1C C2C 1.7194(18)
S1C C5C 1.7338(16)
C2C C3C 1.353(2)
C3C C4C 1.425(2)
C4C C5C 1.374(2)
C5C C5D 1.462(2)
Cl1D C2D 1.7150(18)
S1D C2D 1.7221(19)
S1D C5D 1.7326(16)
C2D C3D 1.353(3)
C3D C4D 1.433(2)
C4D C5D 1.378(2)
C4D C4E 1.471(2)
Cl1E C2E 1.7151(18)
S1E C5E 1.714(2)
S1E C2E 1.719(2)
C2E C3E 1.356(3)
C3E C4E 1.432(2)
C4E C5E 1.368(3)

loop_
_geom_torsion_atom_site_label_1
_geom_torsion_atom_site_label_2
_geom_torsion_atom_site_label_3
_geom_torsion_atom_site_label_4
_geom_torsion
C5 S1 C2 C3 0.49(15)
C5 S1 C2 Cl1 178.63(12)
Cl1 C2 C3 C4 -178.51(13)
S1 C2 C3 C4 -0.56(19)
C2 S1 C5 C4 -0.29(15)
S1 C5 C4 C3 0.0(2)
S1 C5 C4 C4A 178.48(13)
C2 C3 C4 C5 0.3(2)
C2 C3 C4 C4A -178.09(15)
C5A S1A C2A C3A -0.19(15)
C5A S1A C2A Cl1A 179.39(12)
Cl1A C2A C3A C4A -179.71(14)
S1A C2A C3A C4A -0.2(2)
C2A C3A C4A C5A 0.6(2)
C2A C3A C4A C4 -178.26(16)
C5 C4 C4A C5A 136.54(18)
C3 C4 C4A C5A -45.2(2)
C5 C4 C4A C3A -44.8(2)
C3 C4 C4A C3A 133.45(18)
C3A C4A C5A C5B 176.76(15)
C4 C4A C5A C5B -4.5(3)
C3A C4A C5A S1A -0.68(18)
C4 C4A C5A S1A 178.09(13)
C2A S1A C5A C4A 0.50(13)
C2A S1A C5A C5B -177.19(13)
C5B S1B C2B C3B -0.07(13)
C5B S1B C2B Cl1B -179.16(11)
Cl1B C2B C3B C4B 177.26(12)
S1B C2B C3B C4B -1.76(18)
C2B C3B C4B C5B 3.3(2)
C2B C3B C4B C4C -173.03(14)
C3B C4B C5B C5A 176.01(15)
C4C C4B C5B C5A -7.8(3)
C3B C4B C5B S1B -3.27(17)
C4C C4B C5B S1B 172.97(12)
C4A C5A C5B C4B -44.0(3)
S1A C5A C5B C4B 133.22(15)
C4A C5A C5B S1B 135.18(15)
S1A C5A C5B S1B -47.57(17)
C2B S1B C5B C4B 1.94(12)
C2B S1B C5B C5A -177.40(13)
C5C S1C C2C C3C -0.82(14)
C5C S1C C2C Cl1C 179.61(12)
Cl1C C2C C3C C4C 179.79(13)
S1C C2C C3C C4C 0.25(19)
C2C C3C C4C C5C 0.7(2)
C2C C3C C4C C4B 178.84(15)
C5B C4B C4C C5C -55.0(2)
C3B C4B C4C C5C 120.91(18)
C5B C4B C4C C3C 127.08(17)
C3B C4B C4C C3C -57.1(2)
C3C C4C C5C C5D 175.05(15)
C4B C4C C5C C5D -3.1(3)
C3C C4C C5C S1C -1.26(17)
C4B C4C C5C S1C -179.43(12)
C2C S1C C5C C4C 1.18(13)
C2C S1C C5C C5D -175.51(14)
C5D S1D C2D C3D 0.34(15)
C5D S1D C2D Cl1D -179.54(12)
Cl1D C2D C3D C4D 179.20(14)
S1D C2D C3D C4D -0.7(2)
C2D C3D C4D C5D 0.7(2)
C2D C3D C4D C4E -176.90(16)
C3D C4D C5D C5C 178.14(16)
C4E C4D C5D C5C -4.3(3)
C3D C4D C5D S1D -0.47(18)
C4E C4D C5D S1D 177.08(13)
C4C C5C C5D C4D -49.4(3)
S1C C5C C5D C4D 126.63(16)
C4C C5C C5D S1D 129.10(16)
S1C C5C C5D S1D -54.86(17)
C2D S1D C5D C4D 0.09(13)
C2D S1D C5D C5C -178.66(13)
C5E S1E C2E C3E 0.69(15)
C5E S1E C2E Cl1E 179.91(13)
Cl1E C2E C3E C4E -179.82(13)
S1E C2E C3E C4E -0.7(2)
C2E C3E C4E C5E 0.3(2)
C2E C3E C4E C4D -177.10(16)
C5D C4D C4E C5E 146.14(19)
C3D C4D C4E C5E -36.6(3)
C5D C4D C4E C3E -36.8(3)
C3D C4D C4E C3E 140.51(17)
C3E C4E C5E S1E 0.3(2)
C4D C4E C5E S1E 177.68(13)
C2E S1E C5E C4E -0.54(16)

loop_
_cod_related_entry_id
_cod_related_entry_database
_cod_related_entry_code
1 ChemSpider 4411918
